data_2004667
loop_
_publ_author_name
'Heath, G. A.'
'Hockless, D. C. R.'
'Prenzler, P. D.'

_publ_section_title
;Bis(<i>N</i>,<i>N</i>-<i>cyclo</i>-heptamethylenedithiocarbamato-<i>S</i>,<i>S</i>')platinum(II),
 a Platinum Dithiocarbamate Containing a Large Carbocyclic Ring
;
_journal_issue 3
_journal_name_full 'Acta Crystallographica Section C'
_journal_page_first 537
_journal_page_last 539
_journal_paper_doi 10.1107/S0108270195011383
_journal_volume 52
_journal_year 1996
_chemical_formula_iupac '[Pt (C8 H14 N1 S2)2]'
_chemical_formula_moiety 'C16 H28 N2 Pt S4 '
_chemical_formula_sum 'C16 H28 N2 Pt S4'
_chemical_formula_weight 571.74
_space_group_IT_number 14
_symmetry_cell_setting monoclinic
_symmetry_space_group_name_Hall '-P 2yn'
_symmetry_space_group_name_H-M 'P 1 21/n 1'
_cell_angle_alpha 90
_cell_angle_beta 91.39(3)
_cell_angle_gamma 90
_cell_formula_units_Z 2
_cell_length_a 7.089(3)
_cell_length_b 13.7810(10)
_cell_length_c 10.141(3)
_cell_measurement_reflns_used 25
_cell_measurement_temperature 213.0(10)
_cell_measurement_theta_max 21.1
_cell_measurement_theta_min 18.8
_cell_volume 990.4(5)
_computing_cell_refinement 'MSC/AFC Diffractometer Control Software'
_computing_data_collection
;
MSC/AFC Diffractometer Control Software
(Molecular Structure Corporation, 1988)
;
_computing_data_reduction 'TEXSAN (Molecular Structure Corporation, 1993)'
_computing_publication_material TEXSAN
_computing_structure_refinement TEXSAN
_computing_structure_solution 'PATTY in DIRDIF92 (Beurskens et al, 1992)'
_diffrn_ambient_temperature 213.0(10)
_diffrn_measurement_device 'Rigaku AFC6S'
_diffrn_measurement_method \w/2\q
_diffrn_radiation_monochromator graphite
_diffrn_radiation_source 'X-ray tube'
_diffrn_radiation_type MoK\a
_diffrn_radiation_wavelength 0.7107
_diffrn_reflns_av_R_equivalents 0.01
_diffrn_reflns_limit_h_max 8
_diffrn_reflns_limit_h_min 0
_diffrn_reflns_limit_k_max 16
_diffrn_reflns_limit_k_min 0
_diffrn_reflns_limit_l_max 12
_diffrn_reflns_limit_l_min -12
_diffrn_reflns_number 1998
_diffrn_reflns_theta_max 25.05
_diffrn_reflns_theta_min 3
_diffrn_standards_decay_% 0.61
_diffrn_standards_interval_count 150
_diffrn_standards_number 3
_exptl_absorpt_coefficient_mu 7.478
_exptl_absorpt_correction_T_max 1.000
_exptl_absorpt_correction_T_min 0.716
_exptl_absorpt_correction_type 'empirical using azimuthal (\y) scan data (North, Phillips & Mathews, 1968)'
_exptl_absorpt_process_details psi-scan
_exptl_crystal_colour yellow
_exptl_crystal_density_diffrn 1.917
_exptl_crystal_description prism
_exptl_crystal_F_000 560.00
_exptl_crystal_size_max 0.360
_exptl_crystal_size_mid 0.200
_exptl_crystal_size_min 0.180
_refine_diff_density_max 1.04
_refine_diff_density_min -1.23
_refine_ls_extinction_coef 1.2E-7(5)
_refine_ls_extinction_method 'Zachariasen (1968) type II, Gaussian isotropic'
_refine_ls_goodness_of_fit_obs 2.820
_refine_ls_hydrogen_treatment noref
_refine_ls_matrix_type full
_refine_ls_number_parameters 107
_refine_ls_number_reflns 1291
_refine_ls_number_restraints 0
_refine_ls_R_factor_obs 0.0350
_refine_ls_shift/esd_max 0.01
_refine_ls_structure_factor_coef F
_refine_ls_weighting_scheme unit
_refine_ls_wR_factor_obs 0.0470
_reflns_number_observed 1291
_reflns_number_total 1845
_reflns_observed_criterion I>3\s(I)
_cod_data_source_file ta1052.cif
_cod_data_source_block ta1052
_cod_original_cell_volume 990.4(4)
_cod_original_sg_symbol_H-M 'P 21/n'
_cod_original_formula_sum 'C16 H28 N2 Pt S4 '
_cod_database_code 2004667

loop_
_symmetry_equiv_pos_as_xyz
'   +x,   +y,   +z'
1/2-x,1/2+y,1/2-z
'   -x,   -y,   -z'
1/2+x,1/2-y,1/2+z

loop_
_atom_site_aniso_label
_atom_site_aniso_U_11
_atom_site_aniso_U_22
_atom_site_aniso_U_33
_atom_site_aniso_U_12
_atom_site_aniso_U_13
_atom_site_aniso_U_23
Pt(1) 0.0349(3) 0.0336(3) 0.0333(3) 0.0013(4) 0.0003(2) -0.0023(4)
S(1) 0.0320(10) 0.045(2) 0.050(2) 0.0020(10) 0.0040(10) 0.007(2)
S(2) 0.0320(10) 0.048(2) 0.052(2) -0.0020(10) 0.0060(10) 0.000(2)
N(1) 0.030(5) 0.042(6) 0.071(8) 0.003(5) -0.005(5) -0.001(5)
C(1) 0.042(7) 0.038(7) 0.041(7) 0.001(5) 0.002(5) -0.012(6)
C(2) 0.034(6) 0.054(8) 0.038(7) 0.008(6) 0.008(5) 0.008(6)
C(3) 0.031(6) 0.047(8) 0.058(8) -0.004(6) -0.002(6) 0.014(6)
C(4) 0.040(7) 0.044(7) 0.066(9) -0.004(6) 0.003(6) -0.006(7)
C(5) 0.063(9) 0.051(8) 0.050(8) -0.002(7) 0.011(7) -0.008(7)
C(6) 0.042(7) 0.062(9) 0.070(10) -0.001(7) 0.016(7) -0.008(8)
C(7) 0.026(6) 0.054(8) 0.068(9) 0.006(6) 0.007(6) 0.018(7)
C(8) 0.032(6) 0.055(9) 0.058(8) 0.003(6) -0.006(6) 0.002(7)

loop_
_atom_site_label
_atom_site_fract_x
_atom_site_fract_y
_atom_site_fract_z
_atom_site_U_iso_or_equiv
_atom_site_thermal_displace_type
Pt(1) 0 0 .5 .0340(2) Uani
S(1) .0674(4) .1381(2) .3792(3) .0422(8) Uani
S(2) -0.2919(4) .0634(2) .4362(3) .0440(9) Uani
N(1) -0.2510(10) .2235(8) .2870(10) .048(3) Uani
C(1) -0.171(2) .1533(9) .3580(10) .040(3) Uani
C(2) -0.133(2) .3024(10) .2290(10) .042(4) Uani
C(3) -.073(2) .3771(10) .3330(10) .046(4) Uani
C(4) -0.224(2) .4343(10) .3990(10) .050(4) Uani
C(5) -0.361(2) .3730(10) .4850(10) .054(4) Uani
C(6) -0.555(2) .3510(10) .4150(10) .058(4) Uani
C(7) -0.552(2) .3160(10) .2720(10) .049(4) Uani
C(8) -0.458(2) .2206(10) .2480(10) .048(4) Uani
H(2a) -0.0234 .2744 .1926 .0504 Uiso
H(2b) -0.2045 .3341 .1612 .0504 Uiso
H(3a) -0.0043 .3434 .4006 .0548 Uiso
H(3b) .0077 .4223 .2921 .0548 Uiso
H(4a) -0.1650 .4814 .4547 .0603 Uiso
H(4b) -0.2979 .4661 .3327 .0603 Uiso
H(5a) -0.3010 .3129 .5065 .0653 Uiso
H(5b) -0.3836 .4075 .5644 .0653 Uiso
H(6a) -0.6162 .3023 .4645 .0694 Uiso
H(6b) -0.6273 .4089 .4160 .0694 Uiso
H(7a) -0.6797 .3107 .2416 .0593 Uiso
H(7b) -0.4894 .3638 .2224 .0593 Uiso
H(8a) -0.5178 .1719 .2987 .0577 Uiso
H(8b) -0.4704 .2052 .1572 .0577 Uiso

loop_
_atom_type_symbol
_atom_type_scat_dispersion_real
_atom_type_scat_dispersion_imag
_atom_type_scat_source
C 0.003 0.002
;
International Tables for Crystallography
(1992, Vol. C, Tables 4.2.6.8 and 6.1.1.4)
;
H 0.000 0.000
;
International Tables for Crystallography
(1992, Vol. C, Tables 4.2.6.8 and 6.1.1.4)
;
N 0.006 0.003
;
International Tables for Crystallography
(1992, Vol. C, Tables 4.2.6.8 and 6.1.1.4)
;
S 0.125 0.123
;
International Tables for Crystallography
(1992, Vol. C, Tables 4.2.6.8 and 6.1.1.4)
;
Pt -1.703 8.390
;
International Tables for Crystallography
(1992, Vol. C, Tables 4.2.6.8 and 6.1.1.4)
;

loop_
_geom_angle_atom_site_label_1
_geom_angle_atom_site_label_2
_geom_angle_atom_site_label_3
_geom_angle
_geom_angle_publ_flag
S(1) Pt(1) S(1) 180.0 yes
S(1) Pt(1) S(2) 74.80(10) yes
S(1) Pt(1) S(2) 105.20(10) no
S(1) Pt(1) S(2) 105.20(10) no
S(1) Pt(1) S(2) 74.80(10) no
S(2) Pt(1) S(2) 180.0 no
Pt(1) S(1) C(1) 87.2(4) yes
Pt(1) S(2) C(1) 87.0(4) yes
C(1) N(1) C(2) 120.5(10) yes
C(1) N(1) C(8) 121.0(10) yes
C(2) N(1) C(8) 117.7(10) yes
S(1) C(1) S(2) 111.0(7) yes
S(1) C(1) N(1) 124.4(10) yes
S(2) C(1) N(1) 124.5(9) yes
N(1) C(2) C(3) 111.5(10) yes
C(2) C(3) C(4) 118.0(10) no
C(3) C(4) C(5) 114.0(10) no
C(4) C(5) C(6) 113.0(10) no
C(5) C(6) C(7) 117.0(10) no
C(6) C(7) C(8) 116.0(10) no
N(1) C(8) C(7) 111.0(10) yes

loop_
_geom_bond_atom_site_label_1
_geom_bond_atom_site_label_2
_geom_bond_distance
_geom_bond_publ_flag
Pt(1) S(1) 2.320(3) yes
Pt(1) S(2) 2.324(3) yes
S(1) C(1) 1.710(10) yes
S(2) C(1) 1.710(10) yes
N(1) C(1) 1.33(2) yes
N(1) C(2) 1.50(2) yes
N(1) C(8) 1.51(2) yes
C(2) C(3) 1.53(2) yes
C(3) C(4) 1.50(2) no
C(4) C(5) 1.57(2) no
C(5) C(6) 1.57(2) no
C(6) C(7) 1.52(2) no
C(7) C(8) 1.50(2) no
